data_2203639
loop_
_publ_author_name
'Sevim T\"urktekin'
'Mehmet Akkurt'
'Nihat \,Sireci'
'Hasan K\"u\,c\"ukbay'
'Orhan B\"uy\"ukg\"ung\"or'

_publ_section_title
;
 1-(2-Piperidinoethyl)-1<i>H</i>-benzimidazole
;
_journal_issue 5
_journal_name_full 'Acta Crystallographica Section E'
_journal_page_first o817
_journal_page_last o819
_journal_paper_doi 10.1107/S1600536804008669
_journal_volume 60
_journal_year 2004
_chemical_formula_iupac 'C14 H19 N3'
_chemical_formula_moiety 'C14 H19 N3'
_chemical_formula_sum 'C14 H19 N3'
_chemical_formula_weight 229.32
_chemical_name_systematic
;
1-(2-piperidinoethyl)benzimidazole
;
_space_group_IT_number 14
_symmetry_cell_setting monoclinic
_symmetry_space_group_name_Hall '-P 2yn'
_symmetry_space_group_name_H-M 'P 1 21/n 1'
_atom_sites_solution_hydrogens geom
_atom_sites_solution_primary direct
_atom_sites_solution_secondary difmap
_cell_angle_alpha 90
_cell_angle_beta 102.178(10)
_cell_angle_gamma 90
_cell_formula_units_Z 4
_cell_length_a 6.3741(8)
_cell_length_b 19.042(2)
_cell_length_c 11.1476(14)
_cell_measurement_reflns_used 3947
_cell_measurement_temperature 293
_cell_measurement_theta_max 24.58
_cell_measurement_theta_min 2.14
_cell_volume 1322.6(3)
_computing_cell_refinement X-AREA
_computing_data_collection 'X-AREA (Stoe & Cie, 2002)'
_computing_data_reduction 'X-RED32 (Stoe & Cie, 2002)'
_computing_molecular_graphics 'ORTEP-3 (Farrugia, 1997)'
_computing_publication_material 'WinGX (Farrugia, 1999)'
_computing_structure_refinement 'SHELXL97 (Sheldrick, 1997)'
_computing_structure_solution 'SIR97 (Altomare et al., 1999)'
_diffrn_ambient_temperature 293
_diffrn_detector_area_resol_mean 6.67
_diffrn_measured_fraction_theta_full 1.000
_diffrn_measured_fraction_theta_max 1.000
_diffrn_measurement_device '2-circle goniometer'
_diffrn_measurement_device_type 'Stoe IPDS-II'
_diffrn_measurement_method \w
_diffrn_radiation_monochromator 'plane graphite'
_diffrn_radiation_type 'Mo K\a'
_diffrn_radiation_wavelength 0.71073
_diffrn_reflns_av_R_equivalents 0.0497
_diffrn_reflns_av_sigmaI/netI 0.0553
_diffrn_reflns_limit_h_max 7
_diffrn_reflns_limit_h_min -7
_diffrn_reflns_limit_k_max 23
_diffrn_reflns_limit_k_min -23
_diffrn_reflns_limit_l_max 13
_diffrn_reflns_limit_l_min -13
_diffrn_reflns_number 9349
_diffrn_reflns_reduction_process ' ?'
_diffrn_reflns_theta_full 25.99
_diffrn_reflns_theta_max 25.99
_diffrn_reflns_theta_min 2.14
_diffrn_standards_decay_% <2
_exptl_absorpt_coefficient_mu 0.070
_exptl_absorpt_correction_T_max 0.9809
_exptl_absorpt_correction_T_min 0.9630
_exptl_absorpt_correction_type integration
_exptl_absorpt_process_details '(XRED32; Stoe & Cie, 2002)'
_exptl_crystal_colour yellow
_exptl_crystal_density_diffrn 1.152
_exptl_crystal_density_method 'Not Measured'
_exptl_crystal_description block
_exptl_crystal_F_000 496
_exptl_crystal_size_max 0.42
_exptl_crystal_size_mid 0.33
_exptl_crystal_size_min 0.24
_refine_diff_density_max 0.103
_refine_diff_density_min -0.080
_refine_ls_extinction_coef 0.037(3)
_refine_ls_extinction_expression FC^*^=KFC[1+0.001XFC^2^\L^3^/SIN(2\Q)]^-1/4^
_refine_ls_extinction_method SHELXL97
_refine_ls_goodness_of_fit_ref 0.803
_refine_ls_hydrogen_treatment noref
_refine_ls_matrix_type full
_refine_ls_number_parameters 155
_refine_ls_number_reflns 2596
_refine_ls_number_restraints 0
_refine_ls_restrained_S_all 0.803
_refine_ls_R_factor_all 0.1098
_refine_ls_R_factor_gt 0.0405
_refine_ls_shift/su_max 0.000
_refine_ls_shift/su_mean 0.000
_refine_ls_structure_factor_coef Fsqd
_refine_ls_weighting_details 'calc w = 1/[\s^2^(Fo^2^)+(0.0515P)^2^] where P = (Fo^2^+2Fc^2^)/3'
_refine_ls_weighting_scheme calc
_refine_ls_wR_factor_gt 0.0876
_refine_ls_wR_factor_ref 0.1045
_reflns_number_gt 1132
_reflns_number_total 2596
_reflns_threshold_expression I>2\s(I)
_cod_data_source_file na6316.cif
_cod_data_source_block I
_cod_depositor_comments
;
The following automatic conversions were performed:
'_symmetry_cell_setting' value 'Monoclinic' changed to 'monoclinic'
according to '/home/saulius/struct/CIF-dictionaries/cif_core.dic'
dictionary named 'cif_core.dic' version 2.4.1 from 2010-06-29.

Automatic conversion script
Id: cif_fix_enum 1527 2010-12-29 10:47:43Z saulius 

The following automatic conversions were performed:

'_symmetry_cell_setting' value 'Monoclinic' changed to 'monoclinic'
according to /home/saulius/struct/CIF-dictionaries/cif_core.dic
dictionary named 'cif_core.dic' version 2.4.1 from 2010-06-29.

Automatic conversion script
Id: cif_fix_values 1715 2011-07-08 13:25:40Z adriana 
;
_cod_original_sg_symbol_H-M 'P 21/n'
_cod_database_code 2203639

loop_
_symmetry_equiv_pos_as_xyz
x,y,z
1/2-x,1/2+y,1/2-z
-x,-y,-z
1/2+x,1/2-y,1/2+z

loop_
_atom_site_aniso_label
_atom_site_aniso_U_11
_atom_site_aniso_U_22
_atom_site_aniso_U_33
_atom_site_aniso_U_12
_atom_site_aniso_U_13
_atom_site_aniso_U_23
N1 0.0729(11) 0.0975(14) 0.1348(16) 0.0094(10) 0.0397(12) 0.0040(12)
N2 0.0587(9) 0.0724(11) 0.0872(11) -0.0055(8) 0.0175(8) -0.0073(9)
N3 0.0814(11) 0.0688(11) 0.0633(9) 0.0070(9) 0.0096(8) 0.0058(8)
C1 0.0576(11) 0.0648(12) 0.0762(12) -0.0085(9) 0.0150(10) -0.0148(10)
C2 0.0625(13) 0.1007(16) 0.0766(14) -0.0050(11) 0.0161(10) -0.0135(12)
C3 0.0789(14) 0.1176(19) 0.0792(14) -0.0053(12) 0.0058(12) -0.0101(13)
C4 0.0992(17) 0.1098(19) 0.0792(14) -0.0149(14) 0.0262(14) -0.0125(12)
C5 0.0894(16) 0.0978(17) 0.1030(17) -0.0148(14) 0.0459(14) -0.0229(14)
C6 0.0644(13) 0.0701(13) 0.0971(15) -0.0067(11) 0.0286(12) -0.0162(11)
C7 0.0698(14) 0.0787(15) 0.1242(19) 0.0058(12) 0.0132(13) 0.0056(13)
C8 0.0739(13) 0.0927(16) 0.0905(14) -0.0149(11) 0.0187(11) 0.0038(12)
C9 0.0748(13) 0.1112(18) 0.0818(14) 0.0083(12) 0.0240(11) -0.0016(12)
C10 0.123(2) 0.0841(16) 0.0821(14) -0.0036(13) 0.0059(13) 0.0149(12)
C11 0.128(2) 0.100(2) 0.0911(16) 0.0035(16) -0.0177(14) 0.0067(13)
C12 0.144(2) 0.098(2) 0.1082(19) -0.0128(17) -0.0158(16) -0.0013(15)
C13 0.170(3) 0.0879(19) 0.132(2) -0.0327(18) -0.0233(19) 0.0279(16)
C14 0.136(2) 0.0816(18) 0.1157(18) 0.0140(16) -0.0078(16) 0.0131(14)

loop_
_atom_site_label
_atom_site_fract_x
_atom_site_fract_y
_atom_site_fract_z
_atom_site_U_iso_or_equiv
_atom_site_thermal_displace_type
_atom_site_calc_flag
_atom_site_refinement_flags
_atom_site_occupancy
_atom_site_type_symbol
N1 0.5213(3) 0.20139(10) 0.7011(2) 0.0991(8) Uani . . 1.000 N
N2 0.8079(2) 0.20143(8) 0.61480(15) 0.0725(6) Uani . . 1.000 N
N3 0.7442(2) 0.11540(8) 0.39174(13) 0.0720(6) Uani . . 1.000 N
C1 0.8709(3) 0.16764(9) 0.72534(18) 0.0661(7) Uani . . 1.000 C
C2 1.0610(3) 0.13715(11) 0.78226(18) 0.0797(8) Uani . . 1.000 C
C3 1.0675(4) 0.10635(12) 0.8943(2) 0.0935(9) Uani . . 1.000 C
C4 0.8900(4) 0.10689(12) 0.9485(2) 0.0950(10) Uani . . 1.000 C
C5 0.7029(4) 0.13780(12) 0.8924(2) 0.0930(10) Uani . . 1.000 C
C6 0.6908(3) 0.16862(10) 0.7779(2) 0.0755(8) Uani . . 1.000 C
C7 0.5997(3) 0.21922(11) 0.6064(2) 0.0920(9) Uani . . 1.000 C
C8 0.9332(3) 0.20995(11) 0.52046(18) 0.0855(8) Uani . . 1.000 C
C9 0.9522(3) 0.14236(12) 0.45334(18) 0.0882(9) Uani . . 1.000 C
C10 0.6650(4) 0.14823(12) 0.27386(19) 0.0987(10) Uani . . 1.000 C
C11 0.4419(4) 0.12558(14) 0.2182(2) 0.1124(11) Uani . . 1.000 C
C12 0.4257(4) 0.04738(15) 0.2065(2) 0.1230(11) Uani . . 1.000 C
C13 0.5193(5) 0.01417(14) 0.3281(2) 0.1381(14) Uani . . 1.000 C
C14 0.7407(4) 0.04024(13) 0.3791(2) 0.1162(11) Uani . . 1.000 C
H2 1.18030 0.13740 0.74650 0.0960 Uiso calc R 1.000 H
H3 1.19320 0.08470 0.93480 0.1120 Uiso calc R 1.000 H
H4 0.89960 0.08570 1.02460 0.1140 Uiso calc R 1.000 H
H5 0.58540 0.13830 0.92960 0.1120 Uiso calc R 1.000 H
H7 0.51900 0.24230 0.53860 0.1100 Uiso calc R 1.000 H
H8A 1.07560 0.22660 0.55820 0.1030 Uiso calc R 1.000 H
H8B 0.86570 0.24520 0.46210 0.1030 Uiso calc R 1.000 H
H9A 1.03970 0.15030 0.39320 0.1060 Uiso calc R 1.000 H
H9B 1.02390 0.10760 0.51130 0.1060 Uiso calc R 1.000 H
H10A 0.75880 0.13620 0.21880 0.1180 Uiso calc R 1.000 H
H10B 0.66800 0.19880 0.28400 0.1180 Uiso calc R 1.000 H
H11A 0.39770 0.14670 0.13760 0.1350 Uiso calc R 1.000 H
H11B 0.34540 0.14200 0.26880 0.1350 Uiso calc R 1.000 H
H12A 0.50300 0.03140 0.14530 0.1470 Uiso calc R 1.000 H
H12B 0.27650 0.03370 0.18010 0.1470 Uiso calc R 1.000 H
H13A 0.42830 0.02460 0.38550 0.1660 Uiso calc R 1.000 H
H13B 0.52290 -0.03640 0.31830 0.1660 Uiso calc R 1.000 H
H14A 0.79430 0.01890 0.45870 0.1390 Uiso calc R 1.000 H
H14B 0.83470 0.02640 0.32520 0.1390 Uiso calc R 1.000 H

loop_
_atom_type_symbol
_atom_type_description
_atom_type_scat_dispersion_real
_atom_type_scat_dispersion_imag
_atom_type_scat_source
N N 0.0061 0.0033 'International Tables Vol C Tables 4.2.6.8 and 6.1.1.4'
H H 0.0000 0.0000 'International Tables Vol C Tables 4.2.6.8 and 6.1.1.4'
C C 0.0033 0.0016 'International Tables Vol C Tables 4.2.6.8 and 6.1.1.4'

loop_
_geom_angle_atom_site_label_1
_geom_angle_atom_site_label_2
_geom_angle_atom_site_label_3
_geom_angle
_geom_angle_publ_flag
C6 N1 C7 103.69(18) yes
C1 N2 C7 106.04(16) yes
C1 N2 C8 126.78(15) yes
C7 N2 C8 126.92(17) yes
C9 N3 C10 112.68(16) yes
C9 N3 C14 113.08(16) yes
C10 N3 C14 110.24(16) yes
N2 C1 C2 132.51(18) yes
N2 C1 C6 105.07(16) yes
C2 C1 C6 122.42(18) no
C1 C2 C3 117.11(19) no
C2 C3 C4 121.4(2) no
C3 C4 C5 121.3(2) no
C4 C5 C6 118.6(2) no
N1 C6 C1 110.61(19) yes
N1 C6 C5 130.2(2) yes
C1 C6 C5 119.22(19) no
N1 C7 N2 114.60(19) yes
N2 C8 C9 112.15(16) yes
N3 C9 C8 112.08(16) yes
N3 C10 C11 111.88(19) yes
C10 C11 C12 111.5(2) no
C11 C12 C13 109.5(2) no
C12 C13 C14 111.6(2) no
N3 C14 C13 111.3(2) yes
C1 C2 H2 121.44 no
C3 C2 H2 121.45 no
C2 C3 H3 119.29 no
C4 C3 H3 119.31 no
C3 C4 H4 119.36 no
C5 C4 H4 119.38 no
C4 C5 H5 120.72 no
C6 C5 H5 120.71 no
N1 C7 H7 122.68 no
N2 C7 H7 122.72 no
N2 C8 H8A 109.18 no
N2 C8 H8B 109.14 no
C9 C8 H8A 109.20 no
C9 C8 H8B 109.20 no
H8A C8 H8B 107.87 no
N3 C9 H9A 109.20 no
N3 C9 H9B 109.20 no
C8 C9 H9A 109.16 no
C8 C9 H9B 109.16 no
H9A C9 H9B 107.94 no
N3 C10 H10A 109.21 no
N3 C10 H10B 109.20 no
C11 C10 H10A 109.24 no
C11 C10 H10B 109.25 no
H10A C10 H10B 107.98 no
C10 C11 H11A 109.31 no
C10 C11 H11B 109.34 no
C12 C11 H11A 109.30 no
C12 C11 H11B 109.32 no
H11A C11 H11B 108.00 no
C11 C12 H12A 109.71 no
C11 C12 H12B 109.81 no
C13 C12 H12A 109.80 no
C13 C12 H12B 109.78 no
H12A C12 H12B 108.24 no
C12 C13 H13A 109.29 no
C12 C13 H13B 109.33 no
C14 C13 H13A 109.25 no
C14 C13 H13B 109.30 no
H13A C13 H13B 108.00 no
N3 C14 H14A 109.39 no
N3 C14 H14B 109.40 no
C13 C14 H14A 109.37 no
C13 C14 H14B 109.39 no
H14A C14 H14B 107.96 no

loop_
_geom_bond_atom_site_label_1
_geom_bond_atom_site_label_2
_geom_bond_distance
_geom_bond_publ_flag
N1 C6 1.378(3) yes
N1 C7 1.305(3) yes
N2 C1 1.373(3) yes
N2 C7 1.354(2) yes
N2 C8 1.458(2) yes
N3 C9 1.452(2) yes
N3 C10 1.447(3) yes
N3 C14 1.438(3) yes
C1 C2 1.372(3) no
C1 C6 1.395(3) no
C2 C3 1.373(3) no
C3 C4 1.391(4) no
C4 C5 1.358(3) no
C5 C6 1.392(3) no
C8 C9 1.506(3) no
C10 C11 1.490(4) no
C11 C12 1.497(4) no
C12 C13 1.501(3) no
C13 C14 1.491(4) no
C2 H2 0.9301 no
C3 H3 0.9291 no
C4 H4 0.9297 no
C5 H5 0.9295 no
C7 H7 0.9300 no
C8 H8A 0.9697 no
C8 H8B 0.9700 no
C9 H9A 0.9701 no
C9 H9B 0.9695 no
C10 H10A 0.9703 no
C10 H10B 0.9693 no
C11 H11A 0.9704 no
C11 H11B 0.9699 no
C12 H12A 0.9709 no
C12 H12B 0.9700 no
C13 H13A 0.9705 no
C13 H13B 0.9699 no
C14 H14A 0.9702 no
C14 H14B 0.9702 no

loop_
_geom_contact_atom_site_label_1
_geom_contact_atom_site_label_2
_geom_contact_distance
_geom_contact_site_symmetry_2
_geom_contact_publ_flag
N1 N2 2.237(2) . no
N2 N1 2.237(2) . no
N2 N3 2.934(2) . no
N3 N2 2.934(2) . no
N3 C7 3.378(3) . no
N1 H2 2.6324 1_455 no
N2 H11A 2.9486 4_555 no
C2 C9 3.586(3) . no
C7 N3 3.378(3) . no
C9 C2 3.586(3) . no
C1 H9B 2.9888 . no
C2 H8A 3.0408 . no
C2 H9B 3.0323 . no
C4 H7 3.0957 4_555 no
C6 H13B 2.9543 3_656 no
C8 H10B 2.8233 . no
C8 H11A 3.0549 4_555 no
C8 H2 3.0107 . no
C10 H8B 2.8839 . no
H2 N1 2.6324 1_655 no
H2 C8 3.0107 . no
H7 H8B 2.5316 . no
H7 C4 3.0957 4_454 no
H8A C2 3.0408 . no
H8B C10 2.8839 . no
H8B H7 2.5316 . no
H8B H10B 2.2924 . no
H9A H10A 2.3641 . no
H9A H10B 2.5945 . no
H9B C1 2.9888 . no
H9B C2 3.0323 . no
H9B H14A 2.2308 . no
H10A H9A 2.3641 . no
H10A H12A 2.5978 . no
H10A H14B 2.4021 . no
H10B C8 2.8233 . no
H10B H8B 2.2924 . no
H10B H9A 2.5945 . no
H11A N2 2.9486 4_454 no
H11A C8 3.0549 4_454 no
H11B H13A 2.5844 . no
H12A H10A 2.5978 . no
H12A H14B 2.5908 . no
H13A H11B 2.5844 . no
H13A H14A 2.5991 3_656 no
H13B C6 2.9543 3_656 no
H14A H9B 2.2308 . no
H14A H13A 2.5991 3_656 no
H14B H10A 2.4021 . no
H14B H12A 2.5908 . no

loop_
_geom_torsion_atom_site_label_1
_geom_torsion_atom_site_label_2
_geom_torsion_atom_site_label_3
_geom_torsion_atom_site_label_4
_geom_torsion
_geom_torsion_publ_flag
C7 N1 C6 C1 -0.1(2) no
C7 N1 C6 C5 -179.2(2) no
C6 N1 C7 N2 -0.5(2) no
C8 N2 C1 C6 -175.28(17) no
C8 N2 C7 N1 175.30(18) no
C1 N2 C8 C9 72.8(2) yes
C7 N2 C8 C9 -100.4(2) yes
C7 N2 C1 C6 -0.9(2) no
C7 N2 C1 C2 178.8(2) no
C8 N2 C1 C2 4.4(3) no
C1 N2 C7 N1 1.0(2) no
C14 N3 C9 C8 -151.69(17) yes
C10 N3 C9 C8 82.5(2) yes
C10 N3 C14 C13 -59.1(2) no
C9 N3 C10 C11 -173.87(18) no
C14 N3 C10 C11 58.8(2) no
C9 N3 C14 C13 173.74(17) no
C2 C1 C6 C5 0.1(3) no
C6 C1 C2 C3 0.7(3) no
N2 C1 C6 C5 179.89(18) no
N2 C1 C6 N1 0.7(2) no
C2 C1 C6 N1 -179.09(18) no
N2 C1 C2 C3 -179.0(2) no
C1 C2 C3 C4 -0.9(3) no
C2 C3 C4 C5 0.2(4) no
C3 C4 C5 C6 0.7(3) no
C4 C5 C6 C1 -0.8(3) no
C4 C5 C6 N1 178.2(2) no
N2 C8 C9 N3 60.4(2) yes
N3 C10 C11 C12 -56.0(2) no
C10 C11 C12 C13 52.1(3) no
C11 C12 C13 C14 -52.8(3) no
C12 C13 C14 N3 57.2(3) no

loop_
_cod_related_entry_id
_cod_related_entry_database
_cod_related_entry_code
1 ChemSpider 492479
